data_4072756
loop_
_publ_author_name
'Liao, Chuang-Yi'
'Chan, Kai-Ting'
'Zeng, Jing-Yao'
'Hu, Ching-Han'
'Tu, Cheng-Yi'
'Lee, Hon Man'

_publ_section_title
;
 Nonchelate and Chelate Complexes of Palladium(II) with N-Heterocyclic
 Carbene Ligands of Amido Functionality
;
_journal_issue 7
_journal_name_full Organometallics
_journal_page_first 1692
_journal_paper_doi 10.1021/om0610041
_journal_volume 26
_journal_year 2007
_chemical_formula_moiety 'C36 H30 F2 N6 O2 Pd, 2(C H4 O)'
_chemical_formula_sum 'C38 H38 F2 N6 O4 Pd'
_chemical_formula_weight 787.14
_space_group_IT_number 14
_symmetry_cell_setting monoclinic
_symmetry_Int_Tables_number 14
_symmetry_space_group_name_Hall '-P 2ybc'
_symmetry_space_group_name_H-M 'P 1 21/c 1'
_atom_sites_solution_hydrogens geom
_atom_sites_solution_primary direct
_atom_sites_solution_secondary difmap
_audit_creation_method SHELXL-97
_cell_angle_alpha 90.00
_cell_angle_beta 110.505(2)
_cell_angle_gamma 90.00
_cell_formula_units_Z 2
_cell_length_a 10.9128(3)
_cell_length_b 17.8089(5)
_cell_length_c 9.3293(3)
_cell_measurement_temperature 396(2)
_cell_volume 1698.23(9)
_computing_cell_refinement 'APEX2 v1.0-22'
_computing_data_collection 'APEX2 v1.0-22 (Bruker, 2004)'
_computing_data_reduction 'APEX2 v1.0-22'
_computing_molecular_graphics 'SHELXTL 5.1'
_computing_publication_material 'SHELXTL 5.1'
_computing_structure_refinement 'SHELXTL 5.1'
_computing_structure_solution 'SHELXTL 5.1 (Sheldrick, 1998)'
_diffrn_ambient_temperature 150(2)
_diffrn_measured_fraction_theta_full 0.999
_diffrn_measured_fraction_theta_max 0.999
_diffrn_measurement_device_type 'Bruker SMART APEX II'
_diffrn_measurement_method \w
_diffrn_radiation_monochromator graphite
_diffrn_radiation_probe x-ray
_diffrn_radiation_type MoK\a
_diffrn_radiation_wavelength 0.71073
_diffrn_reflns_av_R_equivalents 0.0586
_diffrn_reflns_av_sigmaI/netI 0.0490
_diffrn_reflns_limit_h_max 14
_diffrn_reflns_limit_h_min -14
_diffrn_reflns_limit_k_max 24
_diffrn_reflns_limit_k_min -23
_diffrn_reflns_limit_l_max 12
_diffrn_reflns_limit_l_min -12
_diffrn_reflns_number 23701
_diffrn_reflns_theta_full 28.66
_diffrn_reflns_theta_max 28.66
_diffrn_reflns_theta_min 1.99
_diffrn_source 'fine-focus sealed tube'
_diffrn_standards_decay_% 0
_diffrn_standards_interval_count 0
_diffrn_standards_interval_time 0
_diffrn_standards_number 0
_exptl_absorpt_coefficient_mu 0.609
_exptl_absorpt_correction_T_max 0.9760
_exptl_absorpt_correction_T_min 0.8432
_exptl_absorpt_correction_type multi-scan
_exptl_absorpt_process_details 'SADABS 2.10 (Sheldrick, 2003)'
_exptl_crystal_colour colorless
_exptl_crystal_density_diffrn 1.539
_exptl_crystal_density_method 'not measured'
_exptl_crystal_description plate
_exptl_crystal_F_000 808
_exptl_crystal_size_max 0.29
_exptl_crystal_size_mid 0.12
_exptl_crystal_size_min 0.04
_refine_diff_density_max 0.853
_refine_diff_density_min -1.238
_refine_diff_density_rms 0.118
_refine_ls_extinction_method none
_refine_ls_goodness_of_fit_ref 1.087
_refine_ls_hydrogen_treatment constr
_refine_ls_matrix_type full
_refine_ls_number_parameters 234
_refine_ls_number_reflns 4367
_refine_ls_number_restraints 0
_refine_ls_restrained_S_all 1.087
_refine_ls_R_factor_all 0.0716
_refine_ls_R_factor_gt 0.0444
_refine_ls_shift/su_max 0.005
_refine_ls_shift/su_mean 0.000
_refine_ls_structure_factor_coef Fsqd
_refine_ls_weighting_details 'calc w=1/[\s^2^(Fo^2^)+(0.0736P)^2^+1.1137P] where P=(Fo^2^+2Fc^2^)/3'
_refine_ls_weighting_scheme calc
_refine_ls_wR_factor_gt 0.1234
_refine_ls_wR_factor_ref 0.1340
_reflns_number_gt 3069
_reflns_number_total 4367
_reflns_threshold_expression I>2\s
_cod_data_source_file om0610041si20061221_100443.cif
_cod_data_source_block trans-6b
_cod_original_sg_symbol_H-M 'P 21/c'
_cod_database_code 4072756

loop_
_symmetry_equiv_pos_as_xyz
'x, y, z'
'-x, y+1/2, -z+1/2'
'-x, -y, -z'
'x, -y-1/2, z-1/2'

loop_
_atom_site_label
_atom_site_type_symbol
_atom_site_fract_x
_atom_site_fract_y
_atom_site_fract_z
_atom_site_U_iso_or_equiv
_atom_site_adp_type
_atom_site_occupancy
_atom_site_symmetry_multiplicity
_atom_site_calc_flag
_atom_site_refinement_flags
C1 C 0.4985(3) 0.03946(17) 0.2019(4) 0.0208(7) Uani 1 1 d .
C2 C 0.5392(4) 0.0836(2) 0.4405(4) 0.0279(8) Uani 1 1 d .
H2 H 0.5789 0.0902 0.5455 0.034 Uiso 1 1 calc R
C3 C 0.4345(4) 0.1202(2) 0.3484(4) 0.0279(8) Uani 1 1 d .
H3 H 0.3872 0.1571 0.3767 0.033 Uiso 1 1 calc R
C4 C 0.6942(4) -0.01491(19) 0.4035(4) 0.0277(8) Uani 1 1 d .
H4A H 0.6694 -0.0659 0.3692 0.033 Uiso 1 1 calc R
H4B H 0.7275 -0.0151 0.5145 0.033 Uiso 1 1 calc R
C5 C 0.8012(4) 0.0105(2) 0.3470(4) 0.0288(8) Uani 1 1 d .
C6 C 0.8769(4) -0.0432(3) 0.3094(5) 0.0396(10) Uani 1 1 d .
H6 H 0.8582 -0.0938 0.3150 0.047 Uiso 1 1 calc R
C7 C 0.9797(5) -0.0226(3) 0.2636(6) 0.0543(13) Uani 1 1 d .
H7 H 1.0305 -0.0586 0.2387 0.065 Uiso 1 1 calc R
C8 C 1.0043(4) 0.0508(3) 0.2562(5) 0.0501(13) Uani 1 1 d .
C9 C 0.9326(4) 0.1074(3) 0.2906(6) 0.0500(12) Uani 1 1 d .
H9 H 0.9523 0.1578 0.2832 0.060 Uiso 1 1 calc R
C10 C 0.8297(4) 0.0857(2) 0.3368(5) 0.0360(9) Uani 1 1 d .
H10 H 0.7792 0.1222 0.3612 0.043 Uiso 1 1 calc R
C11 C 0.3105(4) 0.1172(2) 0.0611(4) 0.0267(8) Uani 1 1 d .
H11A H 0.2566 0.1551 0.0847 0.032 Uiso 1 1 calc R
H11B H 0.2546 0.0750 0.0139 0.032 Uiso 1 1 calc R
C12 C 0.3693(3) 0.14957(18) -0.0520(4) 0.0206(7) Uani 1 1 d .
C13 C 0.5505(3) 0.14222(17) -0.1423(4) 0.0194(7) Uani 1 1 d .
C14 C 0.6812(4) 0.1192(2) -0.0874(4) 0.0263(8) Uani 1 1 d .
H14 H 0.7077 0.0823 -0.0123 0.032 Uiso 1 1 calc R
C15 C 0.7716(4) 0.1501(2) -0.1426(5) 0.0315(8) Uani 1 1 d .
H15 H 0.8582 0.1341 -0.1039 0.038 Uiso 1 1 calc R
C16 C 0.7348(4) 0.2046(2) -0.2548(5) 0.0310(8) Uani 1 1 d .
H16 H 0.7962 0.2258 -0.2913 0.037 Uiso 1 1 calc R
C17 C 0.6060(4) 0.2273(2) -0.3120(4) 0.0307(8) Uani 1 1 d .
H17 H 0.5805 0.2639 -0.3879 0.037 Uiso 1 1 calc R
C18 C 0.5132(4) 0.19629(19) -0.2578(4) 0.0250(7) Uani 1 1 d .
H18 H 0.4263 0.2116 -0.2987 0.030 Uiso 1 1 calc R
C19 C 0.0410(9) 0.2610(5) 0.0979(11) 0.114(3) Uani 1 1 d .
H19A H -0.0427 0.2796 0.0331 0.172 Uiso 1 1 calc R
H19B H 0.0459 0.2080 0.0819 0.172 Uiso 1 1 calc R
H19C H 0.1090 0.2863 0.0737 0.172 Uiso 1 1 calc R
F1 F 1.1066(3) 0.0711(2) 0.2104(4) 0.0808(11) Uani 1 1 d .
N1 N 0.5781(3) 0.03328(17) 0.3490(3) 0.0228(6) Uani 1 1 d .
N2 N 0.4102(3) 0.09224(15) 0.2024(3) 0.0214(6) Uani 1 1 d .
N3 N 0.4658(3) 0.10967(15) -0.0723(3) 0.0193(6) Uani 1 1 d .
O1 O 0.3247(2) 0.21095(13) -0.1126(3) 0.0284(6) Uani 1 1 d .
O2 O 0.0582(6) 0.2758(4) 0.2668(8) 0.1153(19) Uani 1 1 d .
H2A H 0.1359 0.2731 0.3196 0.173 Uiso 1 1 calc R
Pd1 Pd 0.5000 0.0000 0.0000 0.01759(12) Uani 1 2 d S

loop_
_atom_site_aniso_label
_atom_site_aniso_U_11
_atom_site_aniso_U_22
_atom_site_aniso_U_33
_atom_site_aniso_U_23
_atom_site_aniso_U_13
_atom_site_aniso_U_12
C1 0.0255(17) 0.0187(16) 0.0223(17) -0.0002(12) 0.0133(14) -0.0023(13)
C2 0.039(2) 0.0301(18) 0.0201(18) -0.0063(14) 0.0171(16) -0.0073(16)
C3 0.043(2) 0.0230(16) 0.029(2) -0.0020(14) 0.0256(18) -0.0009(15)
C4 0.031(2) 0.0285(19) 0.0212(18) 0.0042(13) 0.0061(15) 0.0001(13)
C5 0.0257(18) 0.038(2) 0.0207(17) 0.0041(15) 0.0053(14) 0.0013(15)
C6 0.035(2) 0.047(3) 0.035(2) -0.0059(19) 0.0108(19) 0.0061(19)
C7 0.038(3) 0.081(4) 0.045(3) -0.006(3) 0.017(2) 0.015(2)
C8 0.026(2) 0.092(4) 0.034(2) 0.014(3) 0.0124(19) 0.001(2)
C9 0.033(2) 0.068(3) 0.048(3) 0.025(2) 0.012(2) -0.002(2)
C10 0.032(2) 0.040(2) 0.039(2) 0.0096(18) 0.0148(19) 0.0014(17)
C11 0.0262(19) 0.0292(18) 0.030(2) 0.0043(15) 0.0167(16) 0.0052(15)
C12 0.0216(16) 0.0217(15) 0.0199(17) 0.0005(13) 0.0090(14) -0.0001(13)
C13 0.0299(18) 0.0155(14) 0.0160(16) -0.0032(12) 0.0119(14) -0.0031(13)
C14 0.0297(19) 0.0257(17) 0.0260(19) 0.0031(14) 0.0129(16) 0.0019(15)
C15 0.0253(19) 0.038(2) 0.035(2) 0.0001(17) 0.0152(17) -0.0008(16)
C16 0.037(2) 0.0327(19) 0.033(2) -0.0032(16) 0.0232(18) -0.0111(16)
C17 0.045(2) 0.0243(17) 0.026(2) 0.0040(15) 0.0169(18) -0.0029(16)
C18 0.0319(19) 0.0237(16) 0.0210(18) 0.0020(13) 0.0115(15) 0.0022(14)
C19 0.123(7) 0.103(6) 0.096(7) -0.011(5) 0.012(6) -0.013(5)
F1 0.0384(17) 0.145(3) 0.070(2) 0.032(2) 0.0324(16) 0.0009(18)
N1 0.0280(16) 0.0238(14) 0.0203(15) -0.0010(12) 0.0130(13) -0.0013(12)
N2 0.0264(15) 0.0213(13) 0.0218(15) 0.0002(11) 0.0150(13) 0.0004(11)
N3 0.0229(14) 0.0168(13) 0.0215(15) 0.0027(11) 0.0120(12) 0.0014(10)
O1 0.0297(14) 0.0245(12) 0.0369(16) 0.0080(11) 0.0188(12) 0.0079(10)
O2 0.088(4) 0.122(4) 0.132(6) -0.017(4) 0.033(4) 0.002(4)
Pd1 0.02273(19) 0.01608(17) 0.01653(18) 0.00010(15) 0.01011(13) 0.00077(15)

loop_
_atom_type_symbol
_atom_type_description
_atom_type_scat_dispersion_real
_atom_type_scat_dispersion_imag
_atom_type_scat_source
C C 0.0033 0.0016 'International Tables Vol C Tables 4.2.6.8 and 6.1.1.4'
H H 0.0000 0.0000 'International Tables Vol C Tables 4.2.6.8 and 6.1.1.4'
N N 0.0061 0.0033 'International Tables Vol C Tables 4.2.6.8 and 6.1.1.4'
O O 0.0106 0.0060 'International Tables Vol C Tables 4.2.6.8 and 6.1.1.4'
Pd Pd -0.9988 1.0072 'International Tables Vol C Tables 4.2.6.8 and 6.1.1.4'
F F 0.0171 0.0103 'International Tables Vol C Tables 4.2.6.8 and 6.1.1.4'

loop_
_geom_angle_atom_site_label_1
_geom_angle_atom_site_label_2
_geom_angle_atom_site_label_3
_geom_angle
_geom_angle_site_symmetry_1
_geom_angle_site_symmetry_3
N2 C1 N1 105.1(3) . .
N2 C1 Pd1 119.1(2) . .
N1 C1 Pd1 135.2(3) . .
C3 C2 N1 107.1(3) . .
C3 C2 H2 126.4 . .
N1 C2 H2 126.4 . .
C2 C3 N2 106.4(3) . .
C2 C3 H3 126.8 . .
N2 C3 H3 126.8 . .
N1 C4 C5 112.6(3) . .
N1 C4 H4A 109.1 . .
C5 C4 H4A 109.1 . .
N1 C4 H4B 109.1 . .
C5 C4 H4B 109.1 . .
H4A C4 H4B 107.8 . .
C10 C5 C6 118.8(4) . .
C10 C5 C4 122.3(3) . .
C6 C5 C4 118.9(3) . .
C7 C6 C5 121.0(4) . .
C7 C6 H6 119.5 . .
C5 C6 H6 119.5 . .
C8 C7 C6 118.3(5) . .
C8 C7 H7 120.9 . .
C6 C7 H7 120.9 . .
C7 C8 F1 118.2(5) . .
C7 C8 C9 124.1(4) . .
F1 C8 C9 117.8(5) . .
C8 C9 C10 116.9(5) . .
C8 C9 H9 121.5 . .
C10 C9 H9 121.5 . .
C5 C10 C9 121.0(4) . .
C5 C10 H10 119.5 . .
C9 C10 H10 119.5 . .
N2 C11 C12 112.3(3) . .
N2 C11 H11A 109.1 . .
C12 C11 H11A 109.1 . .
N2 C11 H11B 109.1 . .
C12 C11 H11B 109.1 . .
H11A C11 H11B 107.9 . .
O1 C12 N3 127.0(3) . .
O1 C12 C11 116.9(3) . .
N3 C12 C11 116.1(3) . .
C18 C13 C14 118.0(3) . .
C18 C13 N3 125.0(3) . .
C14 C13 N3 117.0(3) . .
C15 C14 C13 121.3(3) . .
C15 C14 H14 119.4 . .
C13 C14 H14 119.4 . .
C14 C15 C16 120.5(4) . .
C14 C15 H15 119.7 . .
C16 C15 H15 119.7 . .
C17 C16 C15 119.1(3) . .
C17 C16 H16 120.5 . .
C15 C16 H16 120.5 . .
C16 C17 C18 121.0(3) . .
C16 C17 H17 119.5 . .
C18 C17 H17 119.5 . .
C17 C18 C13 120.1(3) . .
C17 C18 H18 120.0 . .
C13 C18 H18 120.0 . .
O2 C19 H19A 109.5 . .
O2 C19 H19B 109.5 . .
H19A C19 H19B 109.5 . .
O2 C19 H19C 109.5 . .
H19A C19 H19C 109.5 . .
H19B C19 H19C 109.5 . .
C1 N1 C2 110.0(3) . .
C1 N1 C4 124.9(3) . .
C2 N1 C4 124.9(3) . .
C1 N2 C3 111.3(3) . .
C1 N2 C11 121.3(3) . .
C3 N2 C11 127.3(3) . .
C12 N3 C13 121.1(3) . .
C12 N3 Pd1 121.2(2) . .
C13 N3 Pd1 117.6(2) . .
C19 O2 H2A 109.5 . .
C1 Pd1 C1 180.0 . 3_655
C1 Pd1 N3 85.16(12) . .
C1 Pd1 N3 94.84(12) 3_655 .
C1 Pd1 N3 94.84(12) . 3_655
C1 Pd1 N3 85.16(12) 3_655 3_655
N3 Pd1 N3 180.0 . 3_655

loop_
_geom_bond_atom_site_label_1
_geom_bond_atom_site_label_2
_geom_bond_distance
_geom_bond_site_symmetry_2
C1 N2 1.347(4) .
C1 N1 1.348(5) .
C1 Pd1 2.016(3) .
C2 C3 1.334(5) .
C2 N1 1.402(4) .
C2 H2 0.9300 .
C3 N2 1.386(5) .
C3 H3 0.9300 .
C4 N1 1.465(5) .
C4 C5 1.509(5) .
C4 H4A 0.9700 .
C4 H4B 0.9700 .
C5 C10 1.385(5) .
C5 C6 1.387(6) .
C6 C7 1.382(7) .
C6 H6 0.9300 .
C7 C8 1.340(8) .
C7 H7 0.9300 .
C8 F1 1.376(5) .
C8 C9 1.382(7) .
C9 C10 1.392(6) .
C9 H9 0.9300 .
C10 H10 0.9300 .
C11 N2 1.454(5) .
C11 C12 1.527(5) .
C11 H11A 0.9700 .
C11 H11B 0.9700 .
C12 O1 1.248(4) .
C12 N3 1.339(4) .
C13 C18 1.395(5) .
C13 C14 1.398(5) .
C13 N3 1.427(4) .
C14 C15 1.377(5) .
C14 H14 0.9300 .
C15 C16 1.381(5) .
C15 H15 0.9300 .
C16 C17 1.378(6) .
C16 H16 0.9300 .
C17 C18 1.395(5) .
C17 H17 0.9300 .
C18 H18 0.9300 .
C19 O2 1.543(10) .
C19 H19A 0.9600 .
C19 H19B 0.9600 .
C19 H19C 0.9600 .
N3 Pd1 2.057(3) .
O2 H2A 0.8200 .
Pd1 C1 2.016(3) 3_655
Pd1 N3 2.057(3) 3_655
